data_4084605
loop_
_publ_author_name
'Korb, Marcus'
'Lang, Heinrich'

_publ_section_title
;
 Planar Chirality from the Chiral Pool: Diastereoselective Anionic
 Phospho-Fries Rearrangements at Ferrocene
;
_journal_issue 22
_journal_name_full Organometallics
_journal_page_first 6643
_journal_paper_doi 10.1021/om500953c
_journal_volume 33
_journal_year 2014
_chemical_absolute_configuration rmad
_chemical_formula_moiety 'C30 H47 Fe O4 P'
_chemical_formula_sum 'C30 H47 Fe O4 P'
_chemical_formula_weight 558.50
_chemical_name_systematic
; 
 ? 
;
_space_group_IT_number 19
_symmetry_cell_setting orthorhombic
_symmetry_space_group_name_Hall 'P 2ac 2ab'
_symmetry_space_group_name_H-M 'P 21 21 21'
_atom_sites_solution_hydrogens geom
_atom_sites_solution_primary direct
_atom_sites_solution_secondary difmap
_audit_creation_method SHELXL-97
_cell_angle_alpha 90.00
_cell_angle_beta 90.00
_cell_angle_gamma 90.00
_cell_formula_units_Z 4
_cell_length_a 7.3970(2)
_cell_length_b 18.0245(4)
_cell_length_c 21.8203(6)
_cell_measurement_reflns_used 5752
_cell_measurement_temperature 110.00(10)
_cell_measurement_theta_max 28.1390
_cell_measurement_theta_min 3.6510
_cell_volume 2909.24(13)
_computing_cell_refinement
;
CrysAlisPro, Agilent Technologies,
Version 1.171.36.28 (release 01-02-2013 CrysAlis171 .NET)
(compiled Feb  1 2013,16:14:44)
;
_computing_data_collection
;
CrysAlisPro, Agilent Technologies,
Version 1.171.36.28 (release 01-02-2013 CrysAlis171 .NET)
(compiled Feb  1 2013,16:14:44)
;
_computing_data_reduction
;
CrysAlisPro, Agilent Technologies,
Version 1.171.36.28 (release 01-02-2013 CrysAlis171 .NET)
(compiled Feb  1 2013,16:14:44)
;
_computing_structure_refinement 'SHELXL-97 (Sheldrick, 1997)'
_computing_structure_solution 'SHELXS-97 (Sheldrick, 1990)'
_diffrn_ambient_temperature 110.00(10)
_diffrn_measured_fraction_theta_full 0.997
_diffrn_measured_fraction_theta_max 0.997
_diffrn_measurement_device_type 'oxford gemini s'
_diffrn_measurement_method '\w scans'
_diffrn_radiation_monochromator graphite
_diffrn_radiation_source 'fine-focus sealed tube'
_diffrn_radiation_type MoK\a
_diffrn_radiation_wavelength 0.71073
_diffrn_reflns_av_R_equivalents 0.0590
_diffrn_reflns_av_sigmaI/netI 0.0530
_diffrn_reflns_limit_h_max 9
_diffrn_reflns_limit_h_min -9
_diffrn_reflns_limit_k_max 14
_diffrn_reflns_limit_k_min -22
_diffrn_reflns_limit_l_max 26
_diffrn_reflns_limit_l_min -18
_diffrn_reflns_number 18502
_diffrn_reflns_theta_full 26.00
_diffrn_reflns_theta_max 26.00
_diffrn_reflns_theta_min 2.91
_diffrn_standards_decay_% 0
_diffrn_standards_interval_count 50
_diffrn_standards_interval_time 10
_diffrn_standards_number 2
_exptl_absorpt_coefficient_mu 0.606
_exptl_absorpt_correction_T_max 1.00000
_exptl_absorpt_correction_T_min 0.66822
_exptl_absorpt_correction_type multi-scan
_exptl_absorpt_process_details
;
CrysAlisPro, Agilent Technologies,
Version 1.171.36.28 (release 01-02-2013 CrysAlis171 .NET)
(compiled Feb  1 2013,16:14:44)
Empirical absorption correction using spherical harmonics,
 implemented in SCALE3 ABSPACK scaling algorithm.
;
_exptl_crystal_colour yellow
_exptl_crystal_density_diffrn 1.275
_exptl_crystal_density_method 'not measured'
_exptl_crystal_description block
_exptl_crystal_F_000 1200
_exptl_crystal_size_max 0.35
_exptl_crystal_size_mid 0.25
_exptl_crystal_size_min 0.2
_refine_diff_density_max 0.496
_refine_diff_density_min -0.279
_refine_diff_density_rms 0.058
_refine_ls_abs_structure_details 'Flack H D (1983), Acta Cryst. A39, 876-881'
_refine_ls_abs_structure_Flack -0.018(14)
_refine_ls_extinction_method none
_refine_ls_goodness_of_fit_ref 1.035
_refine_ls_hydrogen_treatment constr
_refine_ls_matrix_type full
_refine_ls_number_parameters 331
_refine_ls_number_reflns 5616
_refine_ls_number_restraints 0
_refine_ls_restrained_S_all 1.035
_refine_ls_R_factor_all 0.0439
_refine_ls_R_factor_gt 0.0382
_refine_ls_shift/su_max 0.001
_refine_ls_shift/su_mean 0.000
_refine_ls_structure_factor_coef Fsqd
_refine_ls_weighting_details 'calc w=1/[\s^2^(Fo^2^)+(0.0475P)^2^+0.0000P] where P=(Fo^2^+2Fc^2^)/3'
_refine_ls_weighting_scheme calc
_refine_ls_wR_factor_gt 0.0879
_refine_ls_wR_factor_ref 0.0912
_reflns_number_gt 5093
_reflns_number_total 5616
_reflns_threshold_expression >2sigma(I)
_cod_data_source_file om500953c_si_002.cif
_cod_data_source_block MK-331
_cod_depositor_comments 'Adding full bibliography for 4084604--4084613.cif.'
_cod_database_code 4084605

loop_
_symmetry_equiv_pos_as_xyz
'x, y, z'
'-x+1/2, -y, z+1/2'
'x+1/2, -y+1/2, -z'
'-x, y+1/2, -z+1/2'

loop_
_atom_site_label
_atom_site_type_symbol
_atom_site_fract_x
_atom_site_fract_y
_atom_site_fract_z
_atom_site_U_iso_or_equiv
_atom_site_adp_type
_atom_site_occupancy
_atom_site_symmetry_multiplicity
_atom_site_calc_flag
_atom_site_refinement_flags
C1 C -0.0176(3) 0.77115(13) 0.64324(12) 0.0222(5) Uani 1 1 d .
C2 C 0.0260(3) 0.69970(14) 0.62160(14) 0.0259(6) Uani 1 1 d .
H2 H 0.0975 0.6886 0.5878 0.031 Uiso 1 1 calc R
C3 C -0.0591(3) 0.64801(15) 0.66099(14) 0.0332(7) Uani 1 1 d .
H3 H -0.0531 0.5967 0.6575 0.040 Uiso 1 1 calc R
C4 C -0.1535(4) 0.68716(17) 0.70604(14) 0.0336(7) Uani 1 1 d .
H4 H -0.2205 0.6662 0.7377 0.040 Uiso 1 1 calc R
C5 C -0.1301(3) 0.76472(15) 0.69550(13) 0.0287(6) Uani 1 1 d .
H5 H -0.1790 0.8033 0.7184 0.034 Uiso 1 1 calc R
C6 C -0.3573(3) 0.76524(15) 0.54674(14) 0.0319(6) Uani 1 1 d .
H6 H -0.3050 0.8033 0.5241 0.038 Uiso 1 1 calc R
C7 C -0.3381(4) 0.68911(16) 0.53590(14) 0.0370(7) Uani 1 1 d .
H7 H -0.2705 0.6677 0.5046 0.044 Uiso 1 1 calc R
C8 C -0.4370(5) 0.6511(2) 0.5798(2) 0.0607(12) Uani 1 1 d .
H8 H -0.4473 0.5999 0.5830 0.073 Uiso 1 1 calc R
C9 C -0.5181(4) 0.7026(3) 0.61810(19) 0.0699(14) Uani 1 1 d .
H9 H -0.5919 0.6920 0.6515 0.084 Uiso 1 1 calc R
C10 C -0.4692(4) 0.7736(2) 0.59771(16) 0.0519(10) Uani 1 1 d .
H10 H -0.5051 0.8183 0.6151 0.062 Uiso 1 1 calc R
C11 C 0.3300(3) 0.94482(14) 0.72969(12) 0.0230(5) Uani 1 1 d .
H11 H 0.2295 0.9746 0.7456 0.028 Uiso 1 1 calc R
C12 C 0.4019(3) 0.89531(14) 0.78018(12) 0.0240(6) Uani 1 1 d .
H12 H 0.5029 0.8671 0.7628 0.029 Uiso 1 1 calc R
C13 C 0.4805(3) 0.94524(15) 0.83060(13) 0.0298(6) Uani 1 1 d .
H13A H 0.3840 0.9745 0.8485 0.036 Uiso 1 1 calc R
H13B H 0.5317 0.9145 0.8627 0.036 Uiso 1 1 calc R
C14 C 0.6263(3) 0.99710(14) 0.80590(13) 0.0282(6) Uani 1 1 d .
H14A H 0.7275 0.9680 0.7911 0.034 Uiso 1 1 calc R
H14B H 0.6696 1.0286 0.8388 0.034 Uiso 1 1 calc R
C15 C 0.5542(3) 1.04539(14) 0.75391(13) 0.0259(6) Uani 1 1 d .
H15 H 0.4568 1.0764 0.7703 0.031 Uiso 1 1 calc R
C16 C 0.4750(3) 0.99605(13) 0.70410(12) 0.0241(6) Uani 1 1 d .
H16A H 0.4230 1.0268 0.6722 0.029 Uiso 1 1 calc R
H16B H 0.5706 0.9665 0.6859 0.029 Uiso 1 1 calc R
C17 C 0.2629(4) 0.83825(14) 0.80438(12) 0.0286(6) Uani 1 1 d .
H17 H 0.2182 0.8106 0.7688 0.034 Uiso 1 1 calc R
C18 C 0.3538(4) 0.78214(16) 0.84689(15) 0.0384(7) Uani 1 1 d .
H18A H 0.3890 0.8064 0.8842 0.058 Uiso 1 1 calc R
H18B H 0.4588 0.7620 0.8271 0.058 Uiso 1 1 calc R
H18C H 0.2706 0.7428 0.8560 0.058 Uiso 1 1 calc R
C19 C 0.0994(3) 0.87292(17) 0.83536(15) 0.0368(7) Uani 1 1 d .
H19A H 0.0162 0.8346 0.8472 0.055 Uiso 1 1 calc R
H19B H 0.0409 0.9063 0.8074 0.055 Uiso 1 1 calc R
H19C H 0.1376 0.8997 0.8711 0.055 Uiso 1 1 calc R
C20 C 0.6995(3) 1.09615(16) 0.72831(15) 0.0357(7) Uani 1 1 d .
H20A H 0.7997 1.0669 0.7142 0.054 Uiso 1 1 calc R
H20B H 0.7397 1.1295 0.7598 0.054 Uiso 1 1 calc R
H20C H 0.6510 1.1242 0.6947 0.054 Uiso 1 1 calc R
C21 C -0.0425(3) 1.01453(14) 0.57651(12) 0.0224(5) Uani 1 1 d .
H21 H -0.0953 1.0384 0.6127 0.027 Uiso 1 1 calc R
C22 C 0.0393(3) 1.07459(13) 0.53563(12) 0.0226(5) Uani 1 1 d .
H22 H 0.0899 1.0495 0.4997 0.027 Uiso 1 1 calc R
C23 C -0.1148(3) 1.12385(14) 0.51275(13) 0.0272(6) Uani 1 1 d .
H23A H -0.1662 1.1505 0.5472 0.033 Uiso 1 1 calc R
H23B H -0.0665 1.1602 0.4843 0.033 Uiso 1 1 calc R
C24 C -0.2634(4) 1.07991(14) 0.48101(12) 0.0281(6) Uani 1 1 d .
H24A H -0.3597 1.1134 0.4690 0.034 Uiso 1 1 calc R
H24B H -0.2150 1.0574 0.4441 0.034 Uiso 1 1 calc R
C25 C -0.3402(3) 1.01968(15) 0.52215(13) 0.0256(6) Uani 1 1 d .
H25 H -0.3954 1.0438 0.5578 0.031 Uiso 1 1 calc R
C26 C -0.1875(3) 0.96980(14) 0.54507(13) 0.0247(6) Uani 1 1 d .
H26A H -0.2360 0.9336 0.5735 0.030 Uiso 1 1 calc R
H26B H -0.1352 0.9432 0.5107 0.030 Uiso 1 1 calc R
C27 C 0.1963(3) 1.11684(14) 0.56678(12) 0.0243(6) Uani 1 1 d .
H27 H 0.2909 1.0803 0.5754 0.029 Uiso 1 1 calc R
C28 C 0.2790(4) 1.17453(15) 0.52445(14) 0.0357(7) Uani 1 1 d .
H28A H 0.1972 1.2156 0.5201 0.054 Uiso 1 1 calc R
H28B H 0.3008 1.1528 0.4850 0.054 Uiso 1 1 calc R
H28C H 0.3911 1.1917 0.5415 0.054 Uiso 1 1 calc R
C29 C 0.1457(4) 1.15214(18) 0.62749(15) 0.0394(7) Uani 1 1 d .
H29A H 0.2500 1.1759 0.6448 0.059 Uiso 1 1 calc R
H29B H 0.1028 1.1146 0.6551 0.059 Uiso 1 1 calc R
H29C H 0.0524 1.1883 0.6210 0.059 Uiso 1 1 calc R
C30 C -0.4857(3) 0.97418(16) 0.49011(15) 0.0350(7) Uani 1 1 d .
H30A H -0.5818 1.0064 0.4771 0.053 Uiso 1 1 calc R
H30B H -0.5326 0.9377 0.5180 0.053 Uiso 1 1 calc R
H30C H -0.4345 0.9498 0.4551 0.053 Uiso 1 1 calc R
O1 O 0.0412(2) 0.83597(9) 0.61451(8) 0.0239(4) Uani 1 1 d .
O2 O 0.2643(2) 0.89709(8) 0.67921(8) 0.0230(4) Uani 1 1 d .
O3 O 0.1066(2) 0.96645(9) 0.59667(8) 0.0235(4) Uani 1 1 d .
O4 O -0.0680(2) 0.93248(9) 0.69344(8) 0.0264(4) Uani 1 1 d .
P1 P 0.07317(7) 0.91078(3) 0.65066(3) 0.02124(15) Uani 1 1 d .
Fe1 Fe -0.24663(4) 0.714802(18) 0.621312(15) 0.02225(10) Uani 1 1 d .

loop_
_atom_site_aniso_label
_atom_site_aniso_U_11
_atom_site_aniso_U_22
_atom_site_aniso_U_33
_atom_site_aniso_U_23
_atom_site_aniso_U_13
_atom_site_aniso_U_12
C1 0.0187(10) 0.0284(13) 0.0196(14) 0.0045(11) -0.0044(10) -0.0039(10)
C2 0.0190(11) 0.0303(13) 0.0284(15) 0.0020(13) -0.0009(11) 0.0007(10)
C3 0.0324(13) 0.0302(14) 0.0369(19) 0.0067(13) -0.0138(14) 0.0004(12)
C4 0.0362(14) 0.0434(16) 0.0212(16) 0.0099(13) -0.0038(13) -0.0127(13)
C5 0.0317(13) 0.0363(15) 0.0180(15) -0.0012(12) -0.0027(11) -0.0076(11)
C6 0.0307(13) 0.0332(14) 0.0317(17) 0.0042(13) -0.0130(13) -0.0036(11)
C7 0.0436(15) 0.0408(16) 0.0267(17) -0.0074(14) -0.0138(14) 0.0078(13)
C8 0.066(2) 0.052(2) 0.064(3) 0.023(2) -0.045(2) -0.0325(19)
C9 0.0186(13) 0.149(4) 0.042(2) 0.035(3) -0.0038(14) -0.017(2)
C10 0.0349(15) 0.082(3) 0.038(2) -0.020(2) -0.0132(14) 0.0307(17)
C11 0.0246(11) 0.0262(12) 0.0182(14) -0.0057(11) -0.0013(10) 0.0015(10)
C12 0.0232(11) 0.0271(13) 0.0216(15) -0.0001(11) -0.0040(10) 0.0024(10)
C13 0.0343(13) 0.0376(15) 0.0174(14) -0.0001(12) -0.0053(11) -0.0002(12)
C14 0.0290(12) 0.0314(14) 0.0243(16) -0.0050(12) -0.0045(11) -0.0005(11)
C15 0.0253(12) 0.0254(13) 0.0270(16) -0.0054(11) 0.0024(11) 0.0044(11)
C16 0.0250(12) 0.0257(13) 0.0216(15) 0.0028(11) -0.0037(10) 0.0010(10)
C17 0.0330(12) 0.0328(13) 0.0199(14) 0.0012(11) -0.0010(13) -0.0025(13)
C18 0.0492(15) 0.0298(13) 0.0363(18) 0.0067(14) -0.0003(14) 0.0022(13)
C19 0.0329(13) 0.0446(16) 0.0331(19) 0.0081(14) 0.0026(13) -0.0054(13)
C20 0.0360(14) 0.0332(14) 0.0379(18) -0.0002(14) -0.0004(13) -0.0042(12)
C21 0.0204(11) 0.0257(12) 0.0211(14) 0.0028(11) 0.0012(10) 0.0038(10)
C22 0.0240(11) 0.0236(12) 0.0202(14) -0.0025(11) 0.0032(10) 0.0007(10)
C23 0.0273(12) 0.0275(13) 0.0269(16) 0.0043(12) 0.0027(11) 0.0012(11)
C24 0.0270(11) 0.0347(13) 0.0227(14) 0.0032(11) -0.0008(12) 0.0027(12)
C25 0.0220(11) 0.0310(13) 0.0237(15) -0.0031(12) 0.0007(11) 0.0035(11)
C26 0.0227(11) 0.0254(12) 0.0260(15) -0.0018(12) 0.0013(10) -0.0029(10)
C27 0.0237(12) 0.0276(12) 0.0216(15) -0.0001(11) 0.0027(10) -0.0023(10)
C28 0.0345(15) 0.0338(14) 0.0389(18) 0.0061(13) -0.0030(13) -0.0073(12)
C29 0.0352(14) 0.0482(17) 0.0347(19) -0.0128(15) 0.0025(14) -0.0121(13)
C30 0.0281(13) 0.0360(16) 0.0410(19) -0.0020(14) -0.0096(12) 0.0019(12)
O1 0.0263(8) 0.0261(9) 0.0194(10) 0.0019(8) 0.0017(8) -0.0046(7)
O2 0.0246(7) 0.0261(8) 0.0183(9) -0.0045(7) -0.0019(8) 0.0024(8)
O3 0.0191(7) 0.0276(9) 0.0238(10) 0.0022(8) 0.0002(7) 0.0004(7)
O4 0.0258(8) 0.0304(9) 0.0230(11) -0.0011(8) -0.0014(8) 0.0029(8)
P1 0.0205(3) 0.0244(3) 0.0189(4) 0.0008(3) -0.0005(3) -0.0002(3)
Fe1 0.02033(16) 0.02764(18) 0.0188(2) 0.00195(14) -0.00270(16) -0.00288(17)

loop_
_atom_type_symbol
_atom_type_description
_atom_type_scat_dispersion_real
_atom_type_scat_dispersion_imag
_atom_type_scat_source
C C 0.0033 0.0016 'International Tables Vol C Tables 4.2.6.8 and 6.1.1.4'
H H 0.0000 0.0000 'International Tables Vol C Tables 4.2.6.8 and 6.1.1.4'
O O 0.0106 0.0060 'International Tables Vol C Tables 4.2.6.8 and 6.1.1.4'
P P 0.1023 0.0942 'International Tables Vol C Tables 4.2.6.8 and 6.1.1.4'
Fe Fe 0.3463 0.8444 'International Tables Vol C Tables 4.2.6.8 and 6.1.1.4'

loop_
_geom_angle_atom_site_label_1
_geom_angle_atom_site_label_2
_geom_angle_atom_site_label_3
_geom_angle
O1 C1 C2 122.9(2)
O1 C1 C5 127.8(2)
C2 C1 C5 109.2(2)
O1 C1 Fe1 124.94(16)
C2 C1 Fe1 69.84(13)
C5 C1 Fe1 70.06(14)
C1 C2 C3 107.2(2)
C1 C2 Fe1 69.62(13)
C3 C2 Fe1 69.46(13)
C1 C2 H2 126.4
C3 C2 H2 126.4
Fe1 C2 H2 126.1
C4 C3 C2 108.5(2)
C4 C3 Fe1 70.06(16)
C2 C3 Fe1 69.80(14)
C4 C3 H3 125.8
C2 C3 H3 125.8
Fe1 C3 H3 126.0
C3 C4 C5 108.7(2)
C3 C4 Fe1 69.74(16)
C5 C4 Fe1 69.81(16)
C3 C4 H4 125.6
C5 C4 H4 125.6
Fe1 C4 H4 126.4
C1 C5 C4 106.3(2)
C1 C5 Fe1 69.26(15)
C4 C5 Fe1 69.21(16)
C1 C5 H5 126.8
C4 C5 H5 126.8
Fe1 C5 H5 126.2
C10 C6 C7 107.5(3)
C10 C6 Fe1 69.48(18)
C7 C6 Fe1 69.90(17)
C10 C6 H6 126.3
C7 C6 H6 126.3
Fe1 C6 H6 125.9
C8 C7 C6 108.3(3)
C8 C7 Fe1 69.82(19)
C6 C7 Fe1 69.89(18)
C8 C7 H7 125.9
C6 C7 H7 125.9
Fe1 C7 H7 126.0
C9 C8 C7 108.3(3)
C9 C8 Fe1 69.67(19)
C7 C8 Fe1 70.30(17)
C9 C8 H8 125.8
C7 C8 H8 125.8
Fe1 C8 H8 125.8
C8 C9 C10 108.0(3)
C8 C9 Fe1 70.34(18)
C10 C9 Fe1 69.87(17)
C8 C9 H9 126.0
C10 C9 H9 126.0
Fe1 C9 H9 125.4
C6 C10 C9 107.9(3)
C6 C10 Fe1 70.35(16)
C9 C10 Fe1 69.61(18)
C6 C10 H10 126.0
C9 C10 H10 126.0
Fe1 C10 H10 125.6
O2 C11 C12 108.32(19)
O2 C11 C16 108.1(2)
C12 C11 C16 112.16(19)
O2 C11 H11 109.4
C12 C11 H11 109.4
C16 C11 H11 109.4
C11 C12 C13 108.0(2)
C11 C12 C17 113.99(19)
C13 C12 C17 113.4(2)
C11 C12 H12 107.0
C13 C12 H12 107.0
C17 C12 H12 107.0
C14 C13 C12 111.9(2)
C14 C13 H13A 109.2
C12 C13 H13A 109.2
C14 C13 H13B 109.2
C12 C13 H13B 109.2
H13A C13 H13B 107.9
C13 C14 C15 111.4(2)
C13 C14 H14A 109.3
C15 C14 H14A 109.3
C13 C14 H14B 109.3
C15 C14 H14B 109.3
H14A C14 H14B 108.0
C20 C15 C16 111.2(2)
C20 C15 C14 111.7(2)
C16 C15 C14 109.4(2)
C20 C15 H15 108.1
C16 C15 H15 108.1
C14 C15 H15 108.1
C11 C16 C15 111.3(2)
C11 C16 H16A 109.4
C15 C16 H16A 109.4
C11 C16 H16B 109.4
C15 C16 H16B 109.4
H16A C16 H16B 108.0
C19 C17 C18 110.6(2)
C19 C17 C12 114.0(2)
C18 C17 C12 110.8(2)
C19 C17 H17 107.0
C18 C17 H17 107.0
C12 C17 H17 107.0
C17 C18 H18A 109.5
C17 C18 H18B 109.5
H18A C18 H18B 109.5
C17 C18 H18C 109.5
H18A C18 H18C 109.5
H18B C18 H18C 109.5
C17 C19 H19A 109.5
C17 C19 H19B 109.5
H19A C19 H19B 109.5
C17 C19 H19C 109.5
H19A C19 H19C 109.5
H19B C19 H19C 109.5
C15 C20 H20A 109.5
C15 C20 H20B 109.5
H20A C20 H20B 109.5
C15 C20 H20C 109.5
H20A C20 H20C 109.5
H20B C20 H20C 109.5
O3 C21 C26 110.78(19)
O3 C21 C22 107.20(17)
C26 C21 C22 113.3(2)
O3 C21 H21 108.5
C26 C21 H21 108.5
C22 C21 H21 108.5
C21 C22 C23 107.90(18)
C21 C22 C27 112.9(2)
C23 C22 C27 114.7(2)
C21 C22 H22 107.0
C23 C22 H22 107.0
C27 C22 H22 107.0
C24 C23 C22 112.6(2)
C24 C23 H23A 109.1
C22 C23 H23A 109.1
C24 C23 H23B 109.1
C22 C23 H23B 109.1
H23A C23 H23B 107.8
C25 C24 C23 111.9(2)
C25 C24 H24A 109.2
C23 C24 H24A 109.2
C25 C24 H24B 109.2
C23 C24 H24B 109.2
H24A C24 H24B 107.9
C24 C25 C30 112.2(2)
C24 C25 C26 109.7(2)
C30 C25 C26 110.8(2)
C24 C25 H25 108.0
C30 C25 H25 108.0
C26 C25 H25 108.0
C21 C26 C25 111.1(2)
C21 C26 H26A 109.4
C25 C26 H26A 109.4
C21 C26 H26B 109.4
C25 C26 H26B 109.4
H26A C26 H26B 108.0
C29 C27 C28 110.1(2)
C29 C27 C22 113.9(2)
C28 C27 C22 111.9(2)
C29 C27 H27 106.9
C28 C27 H27 106.9
C22 C27 H27 106.9
C27 C28 H28A 109.5
C27 C28 H28B 109.5
H28A C28 H28B 109.5
C27 C28 H28C 109.5
H28A C28 H28C 109.5
H28B C28 H28C 109.5
C27 C29 H29A 109.5
C27 C29 H29B 109.5
H29A C29 H29B 109.5
C27 C29 H29C 109.5
H29A C29 H29C 109.5
H29B C29 H29C 109.5
C25 C30 H30A 109.5
C25 C30 H30B 109.5
H30A C30 H30B 109.5
C25 C30 H30C 109.5
H30A C30 H30C 109.5
H30B C30 H30C 109.5
C1 O1 P1 122.47(16)
C11 O2 P1 120.10(14)
C21 O3 P1 118.97(14)
O4 P1 O2 115.83(10)
O4 P1 O3 115.06(10)
O2 P1 O3 104.95(9)
O4 P1 O1 116.27(10)
O2 P1 O1 101.50(9)
O3 P1 O1 101.23(10)
C9 Fe1 C10 40.52(16)
C9 Fe1 C8 39.99(17)
C10 Fe1 C8 67.54(15)
C9 Fe1 C3 128.99(16)
C10 Fe1 C3 166.99(14)
C8 Fe1 C3 109.22(14)
C9 Fe1 C1 152.93(18)
C10 Fe1 C1 118.45(14)
C8 Fe1 C1 165.00(16)
C3 Fe1 C1 68.06(10)
C9 Fe1 C4 109.95(13)
C10 Fe1 C4 129.39(13)
C8 Fe1 C4 120.11(13)
C3 Fe1 C4 40.20(12)
C1 Fe1 C4 68.06(10)
C9 Fe1 C2 165.97(17)
C10 Fe1 C2 151.26(14)
C8 Fe1 C2 127.84(16)
C3 Fe1 C2 40.74(11)
C1 Fe1 C2 40.54(10)
C4 Fe1 C2 68.22(12)
C9 Fe1 C6 67.74(13)
C10 Fe1 C6 40.18(13)
C8 Fe1 C6 67.47(12)
C3 Fe1 C6 151.67(12)
C1 Fe1 C6 107.47(10)
C4 Fe1 C6 166.32(12)
C2 Fe1 C6 117.43(12)
C9 Fe1 C7 67.27(15)
C10 Fe1 C7 67.41(12)
C8 Fe1 C7 39.88(14)
C3 Fe1 C7 118.84(12)
C1 Fe1 C7 127.31(12)
C4 Fe1 C7 152.68(13)
C2 Fe1 C7 107.56(12)
C6 Fe1 C7 40.21(11)
C9 Fe1 C5 119.63(16)
C10 Fe1 C5 108.32(13)
C8 Fe1 C5 153.53(15)
C3 Fe1 C5 68.59(11)
C1 Fe1 C5 40.68(10)
C4 Fe1 C5 40.98(11)
C2 Fe1 C5 68.80(11)
C6 Fe1 C5 127.33(11)
C7 Fe1 C5 164.96(11)

loop_
_geom_bond_atom_site_label_1
_geom_bond_atom_site_label_2
_geom_bond_distance
C1 O1 1.395(3)
C1 C2 1.409(3)
C1 C5 1.416(4)
C1 Fe1 2.032(2)
C2 C3 1.415(4)
C2 Fe1 2.035(2)
C2 H2 0.9300
C3 C4 1.397(4)
C3 Fe1 2.031(2)
C3 H3 0.9300
C4 C5 1.427(4)
C4 Fe1 2.035(3)
C4 H4 0.9300
C5 Fe1 2.043(3)
C5 H5 0.9300
C6 C10 1.395(4)
C6 C7 1.400(4)
C6 Fe1 2.036(3)
C6 H6 0.9300
C7 C8 1.387(5)
C7 Fe1 2.036(3)
C7 H7 0.9300
C8 C9 1.385(6)
C8 Fe1 2.030(3)
C8 H8 0.9300
C9 C10 1.401(6)
C9 Fe1 2.021(3)
C9 H9 0.9300
C10 Fe1 2.025(3)
C10 H10 0.9300
C11 O2 1.480(3)
C11 C12 1.514(4)
C11 C16 1.521(3)
C11 H11 0.9800
C12 C13 1.536(4)
C12 C17 1.547(4)
C12 H12 0.9800
C13 C14 1.525(4)
C13 H13A 0.9700
C13 H13B 0.9700
C14 C15 1.526(4)
C14 H14A 0.9700
C14 H14B 0.9700
C15 C20 1.518(4)
C15 C16 1.522(4)
C15 H15 0.9800
C16 H16A 0.9700
C16 H16B 0.9700
C17 C19 1.520(4)
C17 C18 1.528(4)
C17 H17 0.9800
C18 H18A 0.9600
C18 H18B 0.9600
C18 H18C 0.9600
C19 H19A 0.9600
C19 H19B 0.9600
C19 H19C 0.9600
C20 H20A 0.9600
C20 H20B 0.9600
C20 H20C 0.9600
C21 O3 1.470(3)
C21 C26 1.507(3)
C21 C22 1.528(3)
C21 H21 0.9800
C22 C23 1.528(3)
C22 C27 1.546(3)
C22 H22 0.9800
C23 C24 1.522(4)
C23 H23A 0.9700
C23 H23B 0.9700
C24 C25 1.519(4)
C24 H24A 0.9700
C24 H24B 0.9700
C25 C30 1.523(4)
C25 C26 1.528(3)
C25 H25 0.9800
C26 H26A 0.9700
C26 H26B 0.9700
C27 C29 1.517(4)
C27 C28 1.519(4)
C27 H27 0.9800
C28 H28A 0.9600
C28 H28B 0.9600
C28 H28C 0.9600
C29 H29A 0.9600
C29 H29B 0.9600
C29 H29C 0.9600
C30 H30A 0.9600
C30 H30B 0.9600
C30 H30C 0.9600
O1 P1 1.5799(18)
O2 P1 1.5646(17)
O3 P1 1.5671(19)
O4 P1 1.4544(18)

loop_
_geom_torsion_atom_site_label_1
_geom_torsion_atom_site_label_2
_geom_torsion_atom_site_label_3
_geom_torsion_atom_site_label_4
_geom_torsion
O1 C1 C2 C3 -178.8(2)
C5 C1 C2 C3 -0.4(3)
Fe1 C1 C2 C3 -59.53(16)
O1 C1 C2 Fe1 -119.3(2)
C5 C1 C2 Fe1 59.14(17)
C1 C2 C3 C4 0.0(3)
Fe1 C2 C3 C4 -59.58(18)
C1 C2 C3 Fe1 59.63(17)
C2 C3 C4 C5 0.3(3)
Fe1 C3 C4 C5 -59.11(19)
C2 C3 C4 Fe1 59.43(18)
O1 C1 C5 C4 178.9(2)
C2 C1 C5 C4 0.6(3)
Fe1 C1 C5 C4 59.58(18)
O1 C1 C5 Fe1 119.3(2)
C2 C1 C5 Fe1 -59.00(17)
C3 C4 C5 C1 -0.5(3)
Fe1 C4 C5 C1 -59.61(17)
C3 C4 C5 Fe1 59.07(19)
C10 C6 C7 C8 -0.1(3)
Fe1 C6 C7 C8 59.5(2)
C10 C6 C7 Fe1 -59.6(2)
C6 C7 C8 C9 0.0(4)
Fe1 C7 C8 C9 59.5(2)
C6 C7 C8 Fe1 -59.5(2)
C7 C8 C9 C10 0.1(4)
Fe1 C8 C9 C10 60.0(2)
C7 C8 C9 Fe1 -59.9(2)
C7 C6 C10 C9 0.1(3)
Fe1 C6 C10 C9 -59.7(2)
C7 C6 C10 Fe1 59.8(2)
C8 C9 C10 C6 -0.1(3)
Fe1 C9 C10 C6 60.2(2)
C8 C9 C10 Fe1 -60.3(2)
O2 C11 C12 C13 176.55(18)
C16 C11 C12 C13 57.3(3)
O2 C11 C12 C17 -56.5(3)
C16 C11 C12 C17 -175.8(2)
C11 C12 C13 C14 -56.6(3)
C17 C12 C13 C14 176.1(2)
C12 C13 C14 C15 57.3(3)
C13 C14 C15 C20 -178.9(2)
C13 C14 C15 C16 -55.3(3)
O2 C11 C16 C15 -178.09(19)
C12 C11 C16 C15 -58.7(3)
C20 C15 C16 C11 179.7(2)
C14 C15 C16 C11 55.8(3)
C11 C12 C17 C19 -64.1(3)
C13 C12 C17 C19 59.9(3)
C11 C12 C17 C18 170.3(2)
C13 C12 C17 C18 -65.6(3)
O3 C21 C22 C23 178.4(2)
C26 C21 C22 C23 55.9(3)
O3 C21 C22 C27 -53.8(3)
C26 C21 C22 C27 -176.3(2)
C21 C22 C23 C24 -54.7(3)
C27 C22 C23 C24 178.5(2)
C22 C23 C24 C25 56.5(3)
C23 C24 C25 C30 -178.5(2)
C23 C24 C25 C26 -54.9(3)
O3 C21 C26 C25 -178.2(2)
C22 C21 C26 C25 -57.7(3)
C24 C25 C26 C21 55.2(3)
C30 C25 C26 C21 179.7(2)
C21 C22 C27 C29 -56.2(3)
C23 C22 C27 C29 68.0(3)
C21 C22 C27 C28 178.2(2)
C23 C22 C27 C28 -57.6(3)
C2 C1 O1 P1 -151.3(2)
C5 C1 O1 P1 30.6(3)
Fe1 C1 O1 P1 121.49(17)
C12 C11 O2 P1 131.34(16)
C16 C11 O2 P1 -106.90(18)
C26 C21 O3 P1 -69.7(2)
C22 C21 O3 P1 166.30(16)
C11 O2 P1 O4 -37.6(2)
C11 O2 P1 O3 90.42(18)
C11 O2 P1 O1 -164.51(16)
C21 O3 P1 O4 -26.3(2)
C21 O3 P1 O2 -154.84(16)
C21 O3 P1 O1 99.89(17)
C1 O1 P1 O4 -46.1(2)
C1 O1 P1 O2 80.53(17)
C1 O1 P1 O3 -171.48(16)
C8 C9 Fe1 C10 118.7(3)
C10 C9 Fe1 C8 -118.7(3)
C8 C9 Fe1 C3 -72.2(3)
C10 C9 Fe1 C3 169.17(19)
C8 C9 Fe1 C1 166.0(2)
C10 C9 Fe1 C1 47.3(4)
C8 C9 Fe1 C4 -113.4(2)
C10 C9 Fe1 C4 127.9(2)
C8 C9 Fe1 C2 -33.5(6)
C10 C9 Fe1 C2 -152.2(4)
C8 C9 Fe1 C6 81.0(2)
C10 C9 Fe1 C6 -37.6(2)
C8 C9 Fe1 C7 37.3(2)
C10 C9 Fe1 C7 -81.3(2)
C8 C9 Fe1 C5 -157.6(2)
C10 C9 Fe1 C5 83.7(2)
C6 C10 Fe1 C9 -118.8(3)
C6 C10 Fe1 C8 -81.2(2)
C9 C10 Fe1 C8 37.6(2)
C6 C10 Fe1 C3 -159.2(5)
C9 C10 Fe1 C3 -40.4(7)
C6 C10 Fe1 C1 83.5(2)
C9 C10 Fe1 C1 -157.6(2)
C6 C10 Fe1 C4 167.51(16)
C9 C10 Fe1 C4 -73.7(3)
C6 C10 Fe1 C2 47.6(3)
C9 C10 Fe1 C2 166.4(3)
C9 C10 Fe1 C6 118.8(3)
C6 C10 Fe1 C7 -37.87(18)
C9 C10 Fe1 C7 80.9(3)
C6 C10 Fe1 C5 126.73(18)
C9 C10 Fe1 C5 -114.5(3)
C7 C8 Fe1 C9 119.3(3)
C9 C8 Fe1 C10 -38.1(2)
C7 C8 Fe1 C10 81.2(2)
C9 C8 Fe1 C3 128.4(2)
C7 C8 Fe1 C3 -112.3(2)
C9 C8 Fe1 C1 -154.7(4)
C7 C8 Fe1 C1 -35.5(6)
C9 C8 Fe1 C4 85.5(2)
C7 C8 Fe1 C4 -155.18(18)
C9 C8 Fe1 C2 170.2(2)
C7 C8 Fe1 C2 -70.5(2)
C9 C8 Fe1 C6 -81.7(2)
C7 C8 Fe1 C6 37.53(19)
C9 C8 Fe1 C7 -119.3(3)
C9 C8 Fe1 C5 48.0(4)
C7 C8 Fe1 C5 167.3(2)
C4 C3 Fe1 C9 -73.9(3)
C2 C3 Fe1 C9 166.6(2)
C4 C3 Fe1 C10 -41.0(6)
C2 C3 Fe1 C10 -160.6(5)
C4 C3 Fe1 C8 -114.2(2)
C2 C3 Fe1 C8 126.2(2)
C4 C3 Fe1 C1 81.51(17)
C2 C3 Fe1 C1 -38.03(16)
C2 C3 Fe1 C4 -119.5(2)
C4 C3 Fe1 C2 119.5(2)
C4 C3 Fe1 C6 167.8(2)
C2 C3 Fe1 C6 48.2(3)
C4 C3 Fe1 C7 -156.87(17)
C2 C3 Fe1 C7 83.59(19)
C4 C3 Fe1 C5 37.59(16)
C2 C3 Fe1 C5 -81.95(17)
O1 C1 Fe1 C9 -70.5(4)
C2 C1 Fe1 C9 172.8(3)
C5 C1 Fe1 C9 52.4(3)
O1 C1 Fe1 C10 -37.6(2)
C2 C1 Fe1 C10 -154.26(18)
C5 C1 Fe1 C10 85.30(19)
O1 C1 Fe1 C8 72.5(5)
C2 C1 Fe1 C8 -44.2(5)
C5 C1 Fe1 C8 -164.6(4)
O1 C1 Fe1 C3 154.9(2)
C2 C1 Fe1 C3 38.21(17)
C5 C1 Fe1 C3 -82.24(17)
O1 C1 Fe1 C4 -161.6(2)
C2 C1 Fe1 C4 81.70(18)
C5 C1 Fe1 C4 -38.74(16)
O1 C1 Fe1 C2 116.7(3)
C5 C1 Fe1 C2 -120.4(2)
O1 C1 Fe1 C6 4.7(2)
C2 C1 Fe1 C6 -112.03(18)
C5 C1 Fe1 C6 127.52(16)
O1 C1 Fe1 C7 44.6(3)
C2 C1 Fe1 C7 -72.1(2)
C5 C1 Fe1 C7 167.46(16)
O1 C1 Fe1 C5 -122.9(3)
C2 C1 Fe1 C5 120.4(2)
C3 C4 Fe1 C9 127.4(2)
C5 C4 Fe1 C9 -112.6(2)
C3 C4 Fe1 C10 168.97(19)
C5 C4 Fe1 C10 -71.0(2)
C3 C4 Fe1 C8 84.4(2)
C5 C4 Fe1 C8 -155.6(2)
C5 C4 Fe1 C3 120.0(2)
C3 C4 Fe1 C1 -81.53(16)
C5 C4 Fe1 C1 38.47(15)
C3 C4 Fe1 C2 -37.69(15)
C5 C4 Fe1 C2 82.30(17)
C3 C4 Fe1 C6 -154.9(4)
C5 C4 Fe1 C6 -34.9(5)
C3 C4 Fe1 C7 48.5(3)
C5 C4 Fe1 C7 168.5(2)
C3 C4 Fe1 C5 -120.0(2)
C1 C2 Fe1 C9 -166.5(5)
C3 C2 Fe1 C9 -48.0(6)
C1 C2 Fe1 C10 52.6(3)
C3 C2 Fe1 C10 171.0(2)
C1 C2 Fe1 C8 166.80(18)
C3 C2 Fe1 C8 -74.7(2)
C1 C2 Fe1 C3 -118.5(2)
C3 C2 Fe1 C1 118.5(2)
C1 C2 Fe1 C4 -81.26(18)
C3 C2 Fe1 C4 37.21(17)
C1 C2 Fe1 C6 85.04(18)
C3 C2 Fe1 C6 -156.50(17)
C1 C2 Fe1 C7 127.46(17)
C3 C2 Fe1 C7 -114.08(19)
C1 C2 Fe1 C5 -37.07(16)
C3 C2 Fe1 C5 81.40(18)
C10 C6 Fe1 C9 38.0(2)
C7 C6 Fe1 C9 -80.6(2)
C7 C6 Fe1 C10 -118.6(3)
C10 C6 Fe1 C8 81.4(2)
C7 C6 Fe1 C8 -37.2(2)
C10 C6 Fe1 C3 170.3(2)
C7 C6 Fe1 C3 51.7(3)
C10 C6 Fe1 C1 -113.7(2)
C7 C6 Fe1 C1 127.73(18)
C10 C6 Fe1 C4 -45.0(5)
C7 C6 Fe1 C4 -163.6(4)
C10 C6 Fe1 C2 -156.4(2)
C7 C6 Fe1 C2 85.0(2)
C10 C6 Fe1 C7 118.6(3)
C10 C6 Fe1 C5 -73.1(2)
C7 C6 Fe1 C5 168.28(17)
C8 C7 Fe1 C9 -37.4(2)
C6 C7 Fe1 C9 81.9(2)
C8 C7 Fe1 C10 -81.5(2)
C6 C7 Fe1 C10 37.8(2)
C6 C7 Fe1 C8 119.4(3)
C8 C7 Fe1 C3 85.8(2)
C6 C7 Fe1 C3 -154.84(17)
C8 C7 Fe1 C1 169.1(2)
C6 C7 Fe1 C1 -71.5(2)
C8 C7 Fe1 C4 52.3(3)
C6 C7 Fe1 C4 171.6(2)
C8 C7 Fe1 C2 128.7(2)
C6 C7 Fe1 C2 -111.98(18)
C8 C7 Fe1 C6 -119.4(3)
C8 C7 Fe1 C5 -157.8(4)
C6 C7 Fe1 C5 -38.5(5)
C1 C5 Fe1 C9 -155.5(2)
C4 C5 Fe1 C9 86.8(2)
C1 C5 Fe1 C10 -112.62(19)
C4 C5 Fe1 C10 129.65(19)
C1 C5 Fe1 C8 171.2(3)
C4 C5 Fe1 C8 53.4(4)
C1 C5 Fe1 C3 80.82(16)
C4 C5 Fe1 C3 -36.90(16)
C4 C5 Fe1 C1 -117.7(2)
C1 C5 Fe1 C4 117.7(2)
C1 C5 Fe1 C2 36.95(15)
C4 C5 Fe1 C2 -80.78(17)
C1 C5 Fe1 C6 -72.06(18)
C4 C5 Fe1 C6 170.21(17)
C1 C5 Fe1 C7 -41.7(5)
C4 C5 Fe1 C7 -159.4(4)
